data_4341993
loop_
_publ_author_name
'L\'opez, Isidoro'
'Maji, Somnath'
'Benet-Buchholz, J'
'Llobet, Antoni'

_publ_section_title
;
 Oxo-Bridge Scenario behind Single-Site Water-Oxidation Catalysts.
;
_journal_issue 2
_journal_name_full 'Inorganic chemistry'
_journal_page_first 658
_journal_page_last 666
_journal_paper_doi 10.1021/ic502603e
_journal_volume 54
_journal_year 2015
_chemical_formula_sum 'C50 H41 Cl5 N10 O22.5 Ru2'
_chemical_formula_weight 1521.32
_chemical_name_systematic
; 
 ? 
;
_space_group_IT_number 2
_symmetry_cell_setting triclinic
_symmetry_space_group_name_Hall '-P 1'
_symmetry_space_group_name_H-M 'P -1'
_atom_sites_solution_hydrogens geom
_atom_sites_solution_primary direct
_atom_sites_solution_secondary difmap
_audit_creation_method SHELXL-97
_cell_angle_alpha 89.670(7)
_cell_angle_beta 84.478(8)
_cell_angle_gamma 65.182(7)
_cell_formula_units_Z 2
_cell_length_a 11.624(3)
_cell_length_b 13.136(3)
_cell_length_c 20.002(5)
_cell_measurement_reflns_used 8981
_cell_measurement_temperature 100(2)
_cell_measurement_theta_max 29.54
_cell_measurement_theta_min 2.28
_cell_volume 2757.2(12)
_computing_cell_refinement 'Bruker APEX2 v2011.4-0'
_computing_data_collection 'Bruker APEX2 v2011.4-0'
_computing_data_reduction 'Bruker SAINT V7.60A'
_computing_molecular_graphics 'Bruker SHELXTL'
_computing_publication_material 'Bruker SHELXTL'
_computing_structure_refinement 'SHELXS-97 (Sheldrick, 2008)'
_computing_structure_solution Sir2011
_diffrn_ambient_temperature 100(2)
_diffrn_detector_area_resol_mean 512
_diffrn_detector_type '4K CCD area detector APEX II'
_diffrn_measured_fraction_theta_full 0.994
_diffrn_measured_fraction_theta_max 0.906
_diffrn_measurement_device_type 'APEX DUO Kappa 4-axis goniometer'
_diffrn_measurement_method
;
 Fullsphere data collection, phi and omega scans
;
_diffrn_measurement_specimen_support 'magnetic support whith MicroMount'
_diffrn_radiation_monochromator 'Quazar MX Multilayer Optics'
_diffrn_radiation_type MoK\a
_diffrn_radiation_wavelength 0.71073
_diffrn_reflns_av_R_equivalents 0.0393
_diffrn_reflns_av_sigmaI/netI 0.0300
_diffrn_reflns_limit_h_max 16
_diffrn_reflns_limit_h_min -16
_diffrn_reflns_limit_k_max 18
_diffrn_reflns_limit_k_min -18
_diffrn_reflns_limit_l_max 27
_diffrn_reflns_limit_l_min -27
_diffrn_reflns_number 97252
_diffrn_reflns_theta_full 27.50
_diffrn_reflns_theta_max 30.04
_diffrn_reflns_theta_min 1.71
_diffrn_source 'Micorfocus source E025 IuS'
_diffrn_source_current 0.6
_diffrn_source_power 50
_diffrn_source_size '0.2 mm x 0.2 mm fine focus'
_diffrn_source_type 'Bruker APEX DUO'
_exptl_absorpt_coefficient_mu 0.885
_exptl_absorpt_correction_T_max 0.9825
_exptl_absorpt_correction_T_min 0.9013
_exptl_absorpt_correction_type empirical
_exptl_absorpt_process_details
; 
 SADABS Version 2008/1 Bruker-Nonius
 Blessing, Acta Cryst. (1995) A51 33-38
;
_exptl_crystal_colour red
_exptl_crystal_density_diffrn 1.832
_exptl_crystal_density_method 'not measured'
_exptl_crystal_description plates
_exptl_crystal_F_000 1528
_exptl_crystal_size_max 0.12
_exptl_crystal_size_mid 0.08
_exptl_crystal_size_min 0.02
_refine_diff_density_max 1.642
_refine_diff_density_min -1.685
_refine_diff_density_rms 0.108
_refine_ls_extinction_method none
_refine_ls_goodness_of_fit_ref 1.046
_refine_ls_hydrogen_treatment noref
_refine_ls_matrix_type full
_refine_ls_number_parameters 859
_refine_ls_number_reflns 14633
_refine_ls_number_restraints 299
_refine_ls_restrained_S_all 1.058
_refine_ls_R_factor_all 0.0585
_refine_ls_R_factor_gt 0.0418
_refine_ls_shift/su_max 0.002
_refine_ls_shift/su_mean 0.000
_refine_ls_structure_factor_coef Fsqd
_refine_ls_weighting_details 'calc w=1/[\s^2^(Fo^2^)+(0.0499P)^2^+6.7457P] where P=(Fo^2^+2Fc^2^)/3'
_refine_ls_weighting_scheme calc
_refine_ls_wR_factor_gt 0.1026
_refine_ls_wR_factor_ref 0.1135
_reflns_number_gt 11751
_reflns_number_total 14633
_reflns_threshold_expression >2sigma(I)
_cod_data_source_file ic502603e_si_002.cif
_cod_data_source_block S01_mo_is17may11_0m
_cod_depositor_comments
;
The following automatic conversions were performed:
'_diffrn_measurement_specimen_suppport' tag replaced with
'_diffrn_measurement_specimen_support'.

Automatic conversion script
Id: cif_correct_tags 1440 2010-10-19 06:21:57Z saulius 

The following automatic conversions were performed:

'_symmetry_cell_setting' value 'Triclinic' changed to 'triclinic'
according to
/home/saulius/struct/COD-crude-data--automatic-downloads/rss-feeds/ACS/lib/dictionaries/cif_core.dic
dictionary named 'cif_core.dic' version 2.4.2 from 2011-04-26.

Automatic conversion script
Id: cif_fix_values 2935 2014-11-11 08:27:57Z andrius 

 Adding full bibliography for 4341987--4341996.cif.
;
_cod_original_cell_volume 2757.3(11)
_cod_original_sg_symbol_H-M P-1
_cod_original_formula_sum 'C50 H41 Cl5 N10 O22.50 Ru2'
_cod_database_code 4341993

loop_
_symmetry_equiv_pos_as_xyz
'x, y, z'
'-x, -y, -z'

loop_
_atom_site_label
_atom_site_type_symbol
_atom_site_fract_x
_atom_site_fract_y
_atom_site_fract_z
_atom_site_U_iso_or_equiv
_atom_site_adp_type
_atom_site_occupancy
_atom_site_symmetry_multiplicity
_atom_site_calc_flag
_atom_site_refinement_flags
_atom_site_disorder_assembly
_atom_site_disorder_group
Ru1 Ru -0.35260(2) 1.179799(19) 0.344065(11) 0.01642(6) Uani 1 1 d . . .
Ru2 Ru -0.34051(2) 1.32234(2) 0.186403(11) 0.01992(7) Uani 1 1 d . . .
C1 C -0.3331(3) 1.3515(3) 0.44102(16) 0.0266(7) Uani 1 1 d . . .
H1 H -0.4236 1.3851 0.4471 0.032 Uiso 1 1 calc R . .
C2 C -0.2671(4) 1.3992(3) 0.47365(18) 0.0325(8) Uani 1 1 d . . .
H2 H -0.3118 1.4645 0.5021 0.039 Uiso 1 1 calc R . .
C3 C -0.1368(4) 1.3515(3) 0.46459(18) 0.0337(8) Uani 1 1 d . . .
H3 H -0.0904 1.3842 0.4862 0.040 Uiso 1 1 calc R . .
C4 C -0.0723(3) 1.2547(3) 0.42360(18) 0.0301(7) Uani 1 1 d . . .
H4 H 0.0182 1.2211 0.4167 0.036 Uiso 1 1 calc R . .
C5 C -0.1420(3) 1.2086(3) 0.39313(15) 0.0226(6) Uani 1 1 d . . .
C6 C -0.0838(3) 1.1048(3) 0.34976(16) 0.0239(6) Uani 1 1 d . . .
C7 C 0.0443(3) 1.0355(3) 0.3359(2) 0.0334(8) Uani 1 1 d . . .
H7 H 0.1068 1.0504 0.3559 0.040 Uiso 1 1 calc R . .
C8 C 0.0801(4) 0.9427(3) 0.2914(2) 0.0378(9) Uani 1 1 d . . .
H8 H 0.1678 0.8965 0.2792 0.045 Uiso 1 1 calc R . .
C9 C -0.0122(3) 0.9175(3) 0.26499(17) 0.0265(7) Uani 1 1 d . . .
H9 H 0.0117 0.8535 0.2359 0.032 Uiso 1 1 calc R . .
C10 C -0.1377(3) 0.9872(3) 0.28198(15) 0.0225(6) Uani 1 1 d . . .
C11 C -0.2497(3) 0.9734(3) 0.26188(15) 0.0232(6) Uani 1 1 d . . .
C12 C -0.2394(4) 0.8840(3) 0.22123(18) 0.0321(7) Uani 1 1 d . . .
H12 H -0.1583 0.8294 0.2034 0.039 Uiso 1 1 calc R . .
C13 C -0.3503(4) 0.8761(3) 0.2071(2) 0.0384(9) Uani 1 1 d . . .
H13 H -0.3456 0.8157 0.1794 0.046 Uiso 1 1 calc R . .
C14 C -0.4674(4) 0.9566(3) 0.2336(2) 0.0367(8) Uani 1 1 d . . .
H14 H -0.5438 0.9516 0.2248 0.044 Uiso 1 1 calc R . .
C15 C -0.4716(3) 1.0446(3) 0.27308(17) 0.0277(7) Uani 1 1 d . . .
H15 H -0.5521 1.1006 0.2907 0.033 Uiso 1 1 calc R . .
C16 C -0.6280(3) 1.3617(3) 0.34987(15) 0.0213(6) Uani 1 1 d . . .
H16 H -0.6012 1.3826 0.3077 0.026 Uiso 1 1 calc R . .
C17 C -0.7524(3) 1.4213(3) 0.37725(15) 0.0232(6) Uani 1 1 d . . .
H17 H -0.8101 1.4819 0.3542 0.028 Uiso 1 1 calc R . .
C18 C -0.7915(3) 1.3917(3) 0.43860(15) 0.0228(6) Uani 1 1 d . . .
H18 H -0.8771 1.4306 0.4579 0.027 Uiso 1 1 calc R . .
C19 C -0.7047(3) 1.3047(3) 0.47190(15) 0.0222(6) Uani 1 1 d . . .
H19 H -0.7298 1.2845 0.5147 0.027 Uiso 1 1 calc R . .
C20 C -0.5806(3) 1.2472(2) 0.44201(14) 0.0184(5) Uani 1 1 d . . .
C21 C -0.4823(3) 1.1538(2) 0.47273(14) 0.0180(5) Uani 1 1 d . . .
C22 C -0.4970(3) 1.1213(3) 0.53798(15) 0.0238(6) Uani 1 1 d . . .
H22 H -0.5742 1.1607 0.5659 0.029 Uiso 1 1 calc R . .
C23 C -0.3983(3) 1.0311(3) 0.56182(16) 0.0261(7) Uani 1 1 d . . .
H23 H -0.4063 1.0084 0.6066 0.031 Uiso 1 1 calc R . .
C24 C -0.2877(3) 0.9742(3) 0.51991(16) 0.0249(6) Uani 1 1 d . . .
H24 H -0.2202 0.9102 0.5350 0.030 Uiso 1 1 calc R . .
C25 C -0.2761(3) 1.0109(3) 0.45600(16) 0.0231(6) Uani 1 1 d . . .
H25 H -0.1993 0.9721 0.4277 0.028 Uiso 1 1 calc R . .
C26 C -0.5795(4) 1.5442(3) 0.21814(17) 0.0335(8) Uani 1 1 d . . .
H26 H -0.5244 1.5758 0.2308 0.040 Uiso 1 1 calc R . .
C27 C -0.7094(4) 1.6077(3) 0.2265(2) 0.0438(10) Uani 1 1 d . . .
H27 H -0.7433 1.6819 0.2455 0.053 Uiso 1 1 calc R . .
C28 C -0.7892(4) 1.5637(3) 0.20722(19) 0.0399(9) Uani 1 1 d . . .
H28 H -0.8788 1.6068 0.2132 0.048 Uiso 1 1 calc R . .
C29 C -0.7389(4) 1.4556(3) 0.17887(16) 0.0305(7) Uani 1 1 d . . .
H29 H -0.7935 1.4245 0.1649 0.037 Uiso 1 1 calc R . .
C30 C -0.6091(3) 1.3943(3) 0.17135(15) 0.0247(6) Uani 1 1 d . . .
C31 C -0.5441(3) 1.2797(3) 0.14081(15) 0.0242(6) Uani 1 1 d . . .
C32 C -0.5998(4) 1.2187(3) 0.11130(18) 0.0305(7) Uani 1 1 d . . .
H32 H -0.6896 1.2486 0.1106 0.037 Uiso 1 1 calc R . .
C33 C -0.5215(4) 1.1128(3) 0.0827(2) 0.0370(8) Uani 1 1 d . . .
H33 H -0.5582 1.0696 0.0627 0.044 Uiso 1 1 calc R . .
C34 C -0.3898(4) 1.0697(3) 0.08298(19) 0.0342(8) Uani 1 1 d . . .
H34 H -0.3364 0.9976 0.0631 0.041 Uiso 1 1 calc R . .
C35 C -0.3376(3) 1.1336(3) 0.11274(16) 0.0254(6) Uani 1 1 d . . .
C36 C -0.2020(3) 1.1056(3) 0.11671(16) 0.0262(7) Uani 1 1 d . . .
C37 C -0.1037(4) 1.0111(3) 0.08577(19) 0.0364(8) Uani 1 1 d . . .
H37 H -0.1220 0.9601 0.0601 0.044 Uiso 1 1 calc R . .
C38 C 0.0211(4) 0.9911(4) 0.0923(2) 0.0440(10) Uani 1 1 d . . .
H38 H 0.0891 0.9265 0.0710 0.053 Uiso 1 1 calc R . .
C39 C 0.0464(4) 1.0657(4) 0.1302(2) 0.0396(9) Uani 1 1 d . . .
H39 H 0.1316 1.0521 0.1363 0.048 Uiso 1 1 calc R . .
C40 C -0.0551(3) 1.1608(3) 0.15909(17) 0.0304(7) Uani 1 1 d . . .
H40 H -0.0380 1.2134 0.1840 0.036 Uiso 1 1 calc R . .
C41 C -0.2458(4) 1.4421(3) 0.28491(17) 0.0365(9) Uani 1 1 d . . .
H41 H -0.2736 1.4041 0.3188 0.044 Uiso 1 1 calc R . .
C42 C -0.1915(5) 1.5115(3) 0.30356(19) 0.0412(10) Uani 1 1 d . . .
H42 H -0.1826 1.5214 0.3495 0.049 Uiso 1 1 calc R . .
C43 C -0.1505(5) 1.5661(4) 0.2547(2) 0.0432(10) Uani 1 1 d . . .
H43 H -0.1116 1.6134 0.2663 0.052 Uiso 1 1 calc R . .
C44 C -0.1664(5) 1.5513(4) 0.18859(19) 0.0455(11) Uani 1 1 d . . .
H44 H -0.1387 1.5886 0.1542 0.055 Uiso 1 1 calc R . .
C45 C -0.2231(4) 1.4819(3) 0.17246(17) 0.0315(8) Uani 1 1 d . . .
C46 C -0.2501(4) 1.4652(3) 0.10446(16) 0.0302(7) Uani 1 1 d . . .
C47 C -0.2222(5) 1.5178(4) 0.04950(19) 0.0486(12) Uani 1 1 d . . .
H47 H -0.1799 1.5651 0.0541 0.058 Uiso 1 1 calc R . .
C48 C -0.2562(5) 1.5011(4) -0.01221(18) 0.0484(12) Uani 1 1 d . . .
H48 H -0.2380 1.5372 -0.0504 0.058 Uiso 1 1 calc R . .
C49 C -0.3168(4) 1.4318(3) -0.01835(16) 0.0304(7) Uani 1 1 d . . .
H49 H -0.3419 1.4204 -0.0604 0.036 Uiso 1 1 calc R . .
C50 C -0.3402(3) 1.3794(3) 0.03799(15) 0.0248(6) Uani 1 1 d . . .
H50 H -0.3803 1.3302 0.0338 0.030 Uiso 1 1 calc R . .
N1 N -0.2725(2) 1.2591(2) 0.40107(12) 0.0199(5) Uani 1 1 d . . .
N2 N -0.1696(2) 1.0789(2) 0.32270(12) 0.0198(5) Uani 1 1 d . . .
N3 N -0.3655(3) 1.0532(2) 0.28715(13) 0.0217(5) Uani 1 1 d . . .
N4 N -0.5434(2) 1.2752(2) 0.38054(12) 0.0182(5) Uani 1 1 d . . .
N5 N -0.3707(2) 1.1002(2) 0.43257(12) 0.0177(5) Uani 1 1 d . . .
N6 N -0.5293(3) 1.4385(2) 0.19244(13) 0.0245(5) Uani 1 1 d . . .
N7 N -0.4166(3) 1.2349(2) 0.14157(12) 0.0217(5) Uani 1 1 d . . .
N8 N -0.1760(3) 1.1807(2) 0.15288(13) 0.0237(5) Uani 1 1 d . . .
N9 N -0.2607(3) 1.4261(2) 0.22061(13) 0.0263(6) Uani 1 1 d . . .
N10 N -0.3083(3) 1.3955(2) 0.09850(12) 0.0220(5) Uani 1 1 d . . .
O1 O -0.3552(2) 1.26318(17) 0.26904(10) 0.0204(4) Uani 1 1 d . . .
Cl1A Cl 0.06410(6) 0.28180(5) 0.61372(3) 0.02336(15) Uani 1 1 d D . .
O1A O 0.19532(6) 0.22137(5) 0.62630(3) 0.0325(5) Uani 1 1 d RD . .
O2A O -0.01518(6) 0.30848(5) 0.67598(3) 0.0396(6) Uani 1 1 d RD . .
O3A O 0.03316(6) 0.20981(5) 0.57146(3) 0.0412(7) Uani 1 1 d RD . .
O4A O 0.04700(6) 0.38284(5) 0.58008(3) 0.0323(5) Uani 1 1 d RD . .
Cl1B Cl 0.18437(8) 0.20652(7) 0.27633(4) 0.03088(17) Uani 1 1 d . . .
O1B O 0.2229(2) 0.1708(2) 0.34245(12) 0.0330(5) Uani 1 1 d . . .
O2B O 0.0491(3) 0.2668(3) 0.28036(14) 0.0440(7) Uani 1 1 d . . .
O3B O 0.2249(3) 0.1094(3) 0.23177(16) 0.0489(7) Uani 1 1 d . . .
O4B O 0.2460(3) 0.2755(3) 0.25159(14) 0.0516(8) Uani 1 1 d . . .
Cl1C Cl 0.45584(12) 0.65222(10) 0.37939(5) 0.0478(3) Uani 1 1 d . . .
O1C O 0.5353(4) 0.6376(3) 0.43082(16) 0.0562(9) Uani 1 1 d . . .
O2C O 0.3303(4) 0.7373(5) 0.4036(3) 0.1066(18) Uani 1 1 d . . .
O3C O 0.5012(5) 0.6903(3) 0.32091(17) 0.0743(12) Uani 1 1 d . . .
O4C O 0.4505(5) 0.5478(4) 0.3656(2) 0.0891(16) Uani 1 1 d . . .
Cl1D Cl 0.39968(19) 0.80068(16) 0.10194(10) 0.0504(3) Uani 0.70 1 d PGU A 1
O1D O 0.4784(3) 0.68078(16) 0.09898(18) 0.0545(10) Uani 0.70 1 d PGU A 1
O2D O 0.3370(4) 0.8379(3) 0.16636(11) 0.0819(16) Uani 0.70 1 d PGU A 1
O3D O 0.3241(3) 0.8268(3) 0.04662(14) 0.0508(10) Uani 0.70 1 d PGU A 1
O4D O 0.4902(3) 0.8523(3) 0.0868(2) 0.0701(11) Uani 0.70 1 d PGU A 1
Cl1" Cl 0.4166(5) 0.7916(4) 0.1032(2) 0.0504(3) Uani 0.30 1 d PGU B 2
O1D" O 0.5028(7) 0.7314(7) 0.1517(4) 0.074(2) Uani 0.30 1 d PGU B 2
O2D" O 0.2937(6) 0.7963(7) 0.1261(4) 0.0504(3) Uani 0.30 1 d PGU B 2
O3D" O 0.4643(9) 0.7359(8) 0.0386(3) 0.082(2) Uani 0.30 1 d PGU B 2
O4D" O 0.4036(9) 0.9059(5) 0.1017(5) 0.0701(11) Uani 0.30 1 d PGU B 2
Cl1E Cl 0.10044(12) 0.25475(10) 1.00777(6) 0.0346(3) Uani 0.65 1 d PGDU C 1
O1E O 0.2055(2) 0.15046(16) 1.01977(18) 0.0473(10) Uani 0.65 1 d PGDU C 1
O2E O -0.01481(19) 0.2394(3) 1.01629(17) 0.0350(9) Uani 0.65 1 d PGDU C 1
O3E O 0.1207(4) 0.2853(3) 0.93964(9) 0.0568(12) Uani 0.65 1 d PGDU C 1
O4E O 0.0941(3) 0.3412(2) 1.05272(14) 0.0441(11) Uani 0.65 1 d PGDU C 1
Cl1' Cl 0.0331(3) 0.2863(2) 0.93564(13) 0.0412(6) Uani 0.35 1 d PGDU D 2
O1E' O -0.0165(8) 0.2592(7) 0.8784(3) 0.0790(18) Uani 0.35 1 d PGDU D 2
O2E' O -0.0035(7) 0.4045(2) 0.9395(4) 0.063(2) Uani 0.35 1 d PGDU D 2
O3E' O 0.1704(3) 0.2272(5) 0.9264(4) 0.055(2) Uani 0.35 1 d PGDU D 2
O4E' O -0.0145(7) 0.2505(6) 0.9956(3) 0.047(2) Uani 0.35 1 d PGDU D 2
O1W O 0.1466(13) 0.8777(10) 0.4549(6) 0.039(3) Uani 0.25 1 d P E 1
H1W1 H 0.1534 0.8481 0.4136 0.058 Uiso 0.25 1 d PR E 1
H1W2 H 0.0648 0.9273 0.4648 0.058 Uiso 0.25 1 d PR E 1
O2W O 0.0720(15) 0.9473(12) 0.4812(7) 0.053(4) Uani 0.25 1 d P . 2
H2W1 H 0.0859 0.8884 0.4537 0.079 Uiso 0.25 1 d PR . 2
H2W2 H -0.0288 1.0084 0.4851 0.079 Uiso 0.25 1 d PR . 2
O3W O -0.0694(8) 0.2497(6) 0.8687(3) 0.0790(18) Uani 0.65 1 d PD F 1
H3W1 H -0.062(10) 0.218(7) 0.909(2) 0.118 Uiso 0.65 1 d PD G 1
H3W2 H -0.044(10) 0.304(6) 0.871(4) 0.118 Uiso 0.65 1 d PD H 1
O4W O 0.0820(10) 0.3589(10) 1.0959(6) 0.063(3) Uani 0.35 1 d PD I 2
H4W1 H 0.130(12) 0.315(10) 1.126(5) 0.095 Uiso 0.35 1 d PD J 2
H4W2 H 0.077(19) 0.314(10) 1.064(7) 0.095 Uiso 0.35 1 d PD K 2

loop_
_atom_site_aniso_label
_atom_site_aniso_U_11
_atom_site_aniso_U_22
_atom_site_aniso_U_33
_atom_site_aniso_U_23
_atom_site_aniso_U_13
_atom_site_aniso_U_12
Ru1 0.02036(12) 0.01554(11) 0.01337(11) 0.00196(8) -0.00035(8) -0.00787(9)
Ru2 0.03184(14) 0.01843(12) 0.01262(11) 0.00164(8) -0.00094(9) -0.01394(11)
C1 0.0307(17) 0.0258(16) 0.0217(15) -0.0038(12) 0.0006(12) -0.0109(14)
C2 0.041(2) 0.0289(18) 0.0277(17) -0.0076(14) -0.0032(14) -0.0149(16)
C3 0.042(2) 0.0319(19) 0.0328(18) -0.0013(15) -0.0132(15) -0.0187(17)
C4 0.0280(17) 0.0306(18) 0.0342(18) -0.0005(14) -0.0082(14) -0.0138(15)
C5 0.0255(15) 0.0208(15) 0.0220(14) 0.0013(11) -0.0029(12) -0.0103(13)
C6 0.0246(15) 0.0204(15) 0.0282(15) 0.0002(12) 0.0004(12) -0.0116(13)
C7 0.0256(17) 0.0268(17) 0.049(2) 0.0015(15) -0.0018(15) -0.0128(15)
C8 0.0287(18) 0.0312(19) 0.049(2) -0.0038(16) 0.0078(16) -0.0102(16)
C9 0.0268(16) 0.0180(15) 0.0308(16) -0.0036(12) 0.0033(13) -0.0068(13)
C10 0.0287(16) 0.0171(14) 0.0213(14) 0.0016(11) 0.0000(12) -0.0096(13)
C11 0.0296(16) 0.0178(14) 0.0217(14) 0.0027(11) -0.0023(12) -0.0097(13)
C12 0.041(2) 0.0187(16) 0.0338(18) -0.0023(13) -0.0082(15) -0.0089(15)
C13 0.049(2) 0.0229(17) 0.046(2) -0.0040(15) -0.0173(18) -0.0153(17)
C14 0.043(2) 0.0323(19) 0.043(2) 0.0051(16) -0.0177(17) -0.0220(18)
C15 0.0308(17) 0.0280(17) 0.0296(16) 0.0046(13) -0.0077(13) -0.0165(15)
C16 0.0244(15) 0.0193(14) 0.0170(13) 0.0022(11) -0.0022(11) -0.0062(12)
C17 0.0253(15) 0.0199(15) 0.0214(14) 0.0015(11) -0.0046(12) -0.0061(13)
C18 0.0223(15) 0.0201(15) 0.0235(14) -0.0019(12) -0.0003(11) -0.0070(12)
C19 0.0245(15) 0.0202(14) 0.0204(14) 0.0013(11) 0.0015(11) -0.0087(13)
C20 0.0239(14) 0.0156(13) 0.0162(13) 0.0001(10) -0.0007(11) -0.0090(12)
C21 0.0209(14) 0.0155(13) 0.0182(13) 0.0010(10) -0.0012(11) -0.0083(11)
C22 0.0278(16) 0.0228(15) 0.0205(14) 0.0027(12) -0.0001(12) -0.0111(13)
C23 0.0321(17) 0.0274(17) 0.0194(14) 0.0076(12) -0.0035(12) -0.0130(14)
C24 0.0262(16) 0.0233(16) 0.0240(15) 0.0096(12) -0.0075(12) -0.0082(13)
C25 0.0206(15) 0.0209(15) 0.0249(15) 0.0034(12) -0.0013(12) -0.0061(12)
C26 0.048(2) 0.0247(17) 0.0248(16) -0.0030(13) -0.0050(15) -0.0123(16)
C27 0.050(2) 0.030(2) 0.038(2) -0.0127(16) -0.0011(18) -0.0045(18)
C28 0.037(2) 0.037(2) 0.0299(18) -0.0060(16) 0.0030(15) -0.0024(17)
C29 0.0371(19) 0.0350(19) 0.0183(14) 0.0031(13) 0.0005(13) -0.0148(16)
C30 0.0339(17) 0.0249(16) 0.0142(13) 0.0035(11) -0.0004(12) -0.0117(14)
C31 0.0332(17) 0.0224(15) 0.0178(13) 0.0032(11) -0.0007(12) -0.0131(14)
C32 0.0325(18) 0.0328(18) 0.0305(17) 0.0024(14) -0.0038(14) -0.0178(16)
C33 0.044(2) 0.0332(19) 0.043(2) -0.0053(16) -0.0047(17) -0.0246(18)
C34 0.042(2) 0.0227(17) 0.0387(19) -0.0055(14) -0.0013(16) -0.0148(16)
C35 0.0335(17) 0.0232(16) 0.0207(14) -0.0011(12) 0.0008(12) -0.0138(14)
C36 0.0336(18) 0.0256(16) 0.0209(14) -0.0010(12) 0.0018(12) -0.0149(14)
C37 0.037(2) 0.034(2) 0.0357(19) -0.0107(15) 0.0035(15) -0.0140(17)
C38 0.034(2) 0.045(2) 0.045(2) -0.0162(18) 0.0073(17) -0.0107(18)
C39 0.0320(19) 0.051(2) 0.0360(19) -0.0057(17) 0.0061(15) -0.0192(18)
C40 0.0352(19) 0.0357(19) 0.0248(16) 0.0007(14) 0.0002(13) -0.0200(16)
C41 0.067(3) 0.0342(19) 0.0217(16) 0.0059(14) -0.0111(16) -0.033(2)
C42 0.074(3) 0.040(2) 0.0257(17) 0.0052(15) -0.0181(18) -0.037(2)
C43 0.073(3) 0.043(2) 0.0332(19) 0.0032(16) -0.0149(19) -0.043(2)
C44 0.083(3) 0.051(2) 0.0273(18) 0.0063(17) -0.0110(19) -0.051(3)
C45 0.052(2) 0.0303(18) 0.0213(15) 0.0025(13) -0.0051(14) -0.0264(17)
C46 0.052(2) 0.0301(17) 0.0205(15) 0.0043(13) -0.0043(14) -0.0286(17)
C47 0.095(4) 0.057(3) 0.0246(18) 0.0091(17) -0.011(2) -0.061(3)
C48 0.095(4) 0.058(3) 0.0188(16) 0.0141(17) -0.0122(19) -0.057(3)
C49 0.046(2) 0.0341(19) 0.0161(14) 0.0026(13) -0.0040(13) -0.0219(17)
C50 0.0346(17) 0.0279(16) 0.0176(14) 0.0025(12) -0.0025(12) -0.0187(15)
N1 0.0242(13) 0.0200(12) 0.0161(11) 0.0017(9) -0.0007(9) -0.0103(11)
N2 0.0224(12) 0.0168(12) 0.0197(12) 0.0004(9) 0.0018(9) -0.0084(10)
N3 0.0282(14) 0.0191(12) 0.0187(12) 0.0022(10) -0.0036(10) -0.0107(11)
N4 0.0214(12) 0.0162(12) 0.0162(11) 0.0006(9) -0.0015(9) -0.0070(10)
N5 0.0192(12) 0.0182(12) 0.0163(11) 0.0032(9) -0.0013(9) -0.0085(10)
N6 0.0358(15) 0.0205(13) 0.0153(11) 0.0022(10) -0.0015(10) -0.0102(12)
N7 0.0310(14) 0.0196(12) 0.0167(11) 0.0011(9) -0.0008(10) -0.0132(11)
N8 0.0319(14) 0.0233(13) 0.0180(12) 0.0011(10) 0.0012(10) -0.0145(12)
N9 0.0427(17) 0.0230(13) 0.0190(12) 0.0023(10) -0.0057(11) -0.0190(13)
N10 0.0331(14) 0.0199(13) 0.0156(11) 0.0009(9) -0.0015(10) -0.0140(12)
O1 0.0266(11) 0.0191(10) 0.0161(9) 0.0001(8) 0.0004(8) -0.0108(9)
Cl1A 0.0249(4) 0.0212(3) 0.0201(3) -0.0032(3) 0.0008(3) -0.0065(3)
O1A 0.0296(13) 0.0324(13) 0.0320(13) 0.0048(10) -0.0090(10) -0.0085(11)
O2A 0.0465(16) 0.0379(15) 0.0312(13) -0.0041(11) 0.0148(12) -0.0186(13)
O3A 0.0393(15) 0.0289(14) 0.0475(16) -0.0132(12) -0.0153(12) -0.0044(12)
O4A 0.0291(13) 0.0273(13) 0.0334(13) 0.0072(10) 0.0014(10) -0.0059(11)
Cl1B 0.0352(4) 0.0346(4) 0.0272(4) 0.0004(3) -0.0027(3) -0.0191(4)
O1B 0.0338(13) 0.0379(14) 0.0305(13) 0.0091(11) -0.0053(10) -0.0179(12)
O2B 0.0395(16) 0.0473(17) 0.0383(15) 0.0035(13) -0.0101(12) -0.0101(14)
O3B 0.0470(17) 0.0511(18) 0.0497(17) -0.0183(14) -0.0004(14) -0.0224(15)
O4B 0.079(2) 0.068(2) 0.0340(15) 0.0111(14) -0.0068(14) -0.0557(19)
Cl1C 0.0694(7) 0.0487(6) 0.0388(5) 0.0074(4) -0.0170(5) -0.0358(6)
O1C 0.081(2) 0.0453(18) 0.0444(17) -0.0066(14) -0.0214(16) -0.0256(18)
O2C 0.059(3) 0.100(4) 0.149(5) 0.051(3) -0.016(3) -0.022(3)
O3C 0.140(4) 0.067(2) 0.0423(18) 0.0067(17) -0.006(2) -0.070(3)
O4C 0.180(5) 0.081(3) 0.063(2) 0.031(2) -0.060(3) -0.099(3)
Cl1D 0.0755(9) 0.0392(6) 0.0391(5) -0.0049(4) -0.0116(5) -0.0254(6)
O1D 0.056(2) 0.0390(19) 0.059(3) -0.0022(18) -0.007(2) -0.0110(18)
O2D 0.109(4) 0.066(3) 0.042(2) -0.012(2) 0.008(2) -0.012(3)
O3D 0.054(2) 0.048(2) 0.046(2) -0.0142(18) -0.0112(18) -0.0154(19)
O4D 0.090(3) 0.059(2) 0.078(3) 0.001(2) -0.024(2) -0.045(2)
Cl1" 0.0755(9) 0.0392(6) 0.0391(5) -0.0049(4) -0.0116(5) -0.0254(6)
O1D" 0.080(4) 0.067(4) 0.072(4) 0.009(4) -0.020(4) -0.026(4)
O2D" 0.0755(9) 0.0392(6) 0.0391(5) -0.0049(4) -0.0116(5) -0.0254(6)
O3D" 0.091(4) 0.071(4) 0.065(3) -0.016(3) -0.001(3) -0.018(4)
O4D" 0.090(3) 0.059(2) 0.078(3) 0.001(2) -0.024(2) -0.045(2)
Cl1E 0.0399(7) 0.0266(6) 0.0429(7) -0.0079(5) 0.0066(6) -0.0216(6)
O1E 0.034(2) 0.031(2) 0.073(3) -0.0192(19) 0.001(2) -0.0113(16)
O2E 0.037(2) 0.031(2) 0.042(2) 0.0045(18) -0.0044(18) -0.0191(17)
O3E 0.072(3) 0.058(3) 0.057(2) -0.001(2) 0.008(2) -0.047(2)
O4E 0.049(3) 0.031(2) 0.053(3) -0.016(2) 0.003(2) -0.0187(19)
Cl1' 0.0499(15) 0.0287(12) 0.0423(13) -0.0016(10) 0.0029(11) -0.0156(11)
O1E' 0.091(4) 0.067(3) 0.057(3) -0.004(2) -0.019(3) -0.009(3)
O2E' 0.067(5) 0.040(3) 0.079(5) 0.002(3) 0.018(4) -0.024(3)
O3E' 0.057(3) 0.044(4) 0.057(4) -0.006(4) 0.010(3) -0.017(3)
O4E' 0.055(4) 0.036(4) 0.044(3) 0.004(3) 0.001(3) -0.015(3)
O1W 0.057(8) 0.036(6) 0.035(6) 0.012(5) -0.014(5) -0.031(6)
O2W 0.079(10) 0.060(9) 0.054(8) 0.033(7) -0.042(7) -0.056(8)
O3W 0.091(4) 0.067(3) 0.057(3) -0.004(2) -0.019(3) -0.009(3)
O4W 0.049(6) 0.067(7) 0.067(7) 0.022(6) -0.010(5) -0.018(5)

loop_
_atom_type_symbol
_atom_type_description
_atom_type_scat_dispersion_real
_atom_type_scat_dispersion_imag
_atom_type_scat_source
C C 0.0033 0.0016 'International Tables Vol C Tables 4.2.6.8 and 6.1.1.4'
H H 0.0000 0.0000 'International Tables Vol C Tables 4.2.6.8 and 6.1.1.4'
N N 0.0061 0.0033 'International Tables Vol C Tables 4.2.6.8 and 6.1.1.4'
O O 0.0106 0.0060 'International Tables Vol C Tables 4.2.6.8 and 6.1.1.4'
Ru Ru -1.2594 0.8363 'International Tables Vol C Tables 4.2.6.8 and 6.1.1.4'
Cl Cl 0.1484 0.1585 'International Tables Vol C Tables 4.2.6.8 and 6.1.1.4'

loop_
_geom_angle_atom_site_label_1
_geom_angle_atom_site_label_2
_geom_angle_atom_site_label_3
_geom_angle
O1 Ru1 N2 92.75(10)
O1 Ru1 N1 94.84(9)
N2 Ru1 N1 80.05(10)
O1 Ru1 N3 91.86(9)
N2 Ru1 N3 79.47(11)
N1 Ru1 N3 158.72(11)
O1 Ru1 N5 173.30(10)
N2 Ru1 N5 93.82(10)
N1 Ru1 N5 85.05(10)
N3 Ru1 N5 90.59(10)
O1 Ru1 N4 95.63(9)
N2 Ru1 N4 171.46(10)
N1 Ru1 N4 97.59(10)
N3 Ru1 N4 101.82(10)
N5 Ru1 N4 77.77(10)
O1 Ru2 N7 93.14(10)
O1 Ru2 N6 95.14(10)
N7 Ru2 N6 79.58(11)
O1 Ru2 N10 172.79(10)
N7 Ru2 N10 93.80(10)
N6 Ru2 N10 88.02(11)
O1 Ru2 N8 92.65(10)
N7 Ru2 N8 79.92(11)
N6 Ru2 N8 158.42(11)
N10 Ru2 N8 86.67(10)
O1 Ru2 N9 95.05(10)
N7 Ru2 N9 171.76(10)
N6 Ru2 N9 98.77(11)
N10 Ru2 N9 78.04(10)
N8 Ru2 N9 100.56(11)
N1 C1 C2 121.6(3)
C3 C2 C1 119.3(3)
C2 C3 C4 119.8(3)
C5 C4 C3 118.9(3)
N1 C5 C4 120.7(3)
N1 C5 C6 115.7(3)
C4 C5 C6 123.6(3)
N2 C6 C7 119.3(3)
N2 C6 C5 113.3(3)
C7 C6 C5 127.4(3)
C6 C7 C8 118.5(3)
C9 C8 C7 120.6(3)
C10 C9 C8 118.4(3)
N2 C10 C9 119.8(3)
N2 C10 C11 113.1(3)
C9 C10 C11 127.1(3)
N3 C11 C12 121.3(3)
N3 C11 C10 115.7(3)
C12 C11 C10 123.0(3)
C11 C12 C13 118.7(3)
C14 C13 C12 119.7(3)
C13 C14 C15 119.0(3)
N3 C15 C14 122.0(3)
N4 C16 C17 122.5(3)
C18 C17 C16 118.9(3)
C17 C18 C19 119.4(3)
C18 C19 C20 119.3(3)
N4 C20 C19 120.9(3)
N4 C20 C21 115.5(3)
C19 C20 C21 123.5(3)
N5 C21 C22 121.1(3)
N5 C21 C20 114.8(2)
C22 C21 C20 124.1(3)
C23 C22 C21 119.3(3)
C22 C23 C24 119.3(3)
C25 C24 C23 119.5(3)
N5 C25 C24 121.9(3)
N6 C26 C27 121.3(4)
C28 C27 C26 119.8(4)
C27 C28 C29 119.8(4)
C30 C29 C28 119.1(4)
C29 C30 N6 120.7(3)
C29 C30 C31 124.2(3)
N6 C30 C31 115.1(3)
N7 C31 C32 119.4(3)
N7 C31 C30 113.4(3)
C32 C31 C30 127.2(3)
C31 C32 C33 118.7(3)
C34 C33 C32 120.6(3)
C35 C34 C33 119.0(3)
N7 C35 C34 118.8(3)
N7 C35 C36 113.5(3)
C34 C35 C36 127.7(3)
N8 C36 C37 120.3(3)
N8 C36 C35 116.0(3)
C37 C36 C35 123.7(3)
C38 C37 C36 119.8(3)
C37 C38 C39 119.5(4)
C38 C39 C40 118.8(4)
N8 C40 C39 121.9(3)
N9 C41 C42 122.5(3)
C43 C42 C41 119.0(3)
C42 C43 C44 119.1(3)
C43 C44 C45 119.7(3)
N9 C45 C44 120.9(3)
N9 C45 C46 115.2(3)
C44 C45 C46 123.9(3)
N10 C46 C47 121.1(3)
N10 C46 C45 115.5(3)
C47 C46 C45 123.3(3)
C48 C47 C46 119.4(3)
C49 C48 C47 119.7(3)
C48 C49 C50 118.6(3)
N10 C50 C49 122.2(3)
C1 N1 C5 119.7(3)
C1 N1 Ru1 127.7(2)
C5 N1 Ru1 112.63(19)
C6 N2 C10 123.3(3)
C6 N2 Ru1 118.2(2)
C10 N2 Ru1 118.5(2)
C15 N3 C11 119.4(3)
C15 N3 Ru1 127.5(2)
C11 N3 Ru1 113.1(2)
C16 N4 C20 118.8(3)
C16 N4 Ru1 125.8(2)
C20 N4 Ru1 115.4(2)
C25 N5 C21 118.9(2)
C25 N5 Ru1 124.9(2)
C21 N5 Ru1 115.61(19)
C26 N6 C30 119.3(3)
C26 N6 Ru2 127.6(3)
C30 N6 Ru2 112.9(2)
C31 N7 C35 123.4(3)
C31 N7 Ru2 118.4(2)
C35 N7 Ru2 118.1(2)
C40 N8 C36 119.6(3)
C40 N8 Ru2 128.0(2)
C36 N8 Ru2 112.3(2)
C41 N9 C45 118.8(3)
C41 N9 Ru2 125.8(2)
C45 N9 Ru2 115.4(2)
C50 N10 C46 118.9(3)
C50 N10 Ru2 125.4(2)
C46 N10 Ru2 115.7(2)
Ru2 O1 Ru1 169.90(13)
O2A Cl1A O4A 109.7
O2A Cl1A O1A 109.4
O4A Cl1A O1A 110.1
O2A Cl1A O3A 110.3
O4A Cl1A O3A 109.8
O1A Cl1A O3A 107.5
O2B Cl1B O4B 110.9(2)
O2B Cl1B O3B 109.62(18)
O4B Cl1B O3B 108.89(19)
O2B Cl1B O1B 109.84(16)
O4B Cl1B O1B 108.30(17)
O3B Cl1B O1B 109.24(18)
O1C Cl1C O3C 110.9(3)
O1C Cl1C O4C 108.6(2)
O3C Cl1C O4C 110.7(2)
O1C Cl1C O2C 107.3(3)
O3C Cl1C O2C 108.6(3)
O4C Cl1C O2C 110.7(3)
O2D Cl1D O3D 117.9
O2D Cl1D O1D 111.3
O3D Cl1D O1D 108.2
O2D Cl1D O4D 108.6
O3D Cl1D O4D 104.9
O1D Cl1D O4D 104.9
O3D" Cl1" O2D" 112.3
O3D" Cl1" O1D" 109.3
O2D" Cl1" O1D" 107.6
O3D" Cl1" O4D" 110.9
O2D" Cl1" O4D" 107.1
O1D" Cl1" O4D" 109.5
O4E Cl1E O2E 110.9
O4E Cl1E O1E 110.2
O2E Cl1E O1E 108.8
O4E Cl1E O3E 108.8
O2E Cl1E O3E 109.6
O1E Cl1E O3E 108.6
O2E' Cl1' O4E' 110.6
O2E' Cl1' O1E' 109.2
O4E' Cl1' O1E' 109.7
O2E' Cl1' O3E' 110.0
O4E' Cl1' O3E' 109.3
O1E' Cl1' O3E' 108.0

loop_
_geom_bond_atom_site_label_1
_geom_bond_atom_site_label_2
_geom_bond_distance
_geom_bond_site_symmetry_2
Ru1 O1 1.848(2) .
Ru1 N2 1.982(3) .
Ru1 N1 2.069(3) .
Ru1 N3 2.086(3) .
Ru1 N5 2.089(2) .
Ru1 N4 2.095(3) .
Ru2 O1 1.846(2) .
Ru2 N7 1.981(3) .
Ru2 N6 2.073(3) .
Ru2 N10 2.076(2) .
Ru2 N8 2.085(3) .
Ru2 N9 2.093(3) .
C1 N1 1.339(4) .
C1 C2 1.383(5) .
C2 C3 1.368(5) .
C3 C4 1.394(5) .
C4 C5 1.381(4) .
C5 N1 1.370(4) .
C5 C6 1.482(4) .
C6 N2 1.339(4) .
C6 C7 1.382(5) .
C7 C8 1.402(5) .
C8 C9 1.395(5) .
C9 C10 1.367(5) .
C10 N2 1.353(4) .
C10 C11 1.480(5) .
C11 N3 1.363(4) .
C11 C12 1.388(4) .
C12 C13 1.391(5) .
C13 C14 1.382(6) .
C14 C15 1.386(5) .
C15 N3 1.340(4) .
C16 N4 1.343(4) .
C16 C17 1.380(4) .
C17 C18 1.378(4) .
C18 C19 1.386(5) .
C19 C20 1.391(4) .
C20 N4 1.364(4) .
C20 C21 1.462(4) .
C21 N5 1.365(4) .
C21 C22 1.388(4) .
C22 C23 1.380(5) .
C23 C24 1.381(5) .
C24 C25 1.378(4) .
C25 N5 1.347(4) .
C26 N6 1.343(4) .
C26 C27 1.378(6) .
C27 C28 1.365(6) .
C28 C29 1.388(5) .
C29 C30 1.373(5) .
C30 N6 1.380(4) .
C30 C31 1.475(4) .
C31 N7 1.347(4) .
C31 C32 1.387(5) .
C32 C33 1.392(5) .
C33 C34 1.392(6) .
C34 C35 1.390(5) .
C35 N7 1.351(4) .
C35 C36 1.470(5) .
C36 N8 1.374(4) .
C36 C37 1.383(5) .
C37 C38 1.381(6) .
C38 C39 1.383(6) .
C39 C40 1.388(5) .
C40 N8 1.336(4) .
C41 N9 1.344(4) .
C41 C42 1.379(5) .
C42 C43 1.373(5) .
C43 C44 1.379(5) .
C44 C45 1.386(5) .
C45 N9 1.354(4) .
C45 C46 1.463(5) .
C46 N10 1.358(4) .
C46 C47 1.379(5) .
C47 C48 1.378(5) .
C48 C49 1.375(5) .
C49 C50 1.382(4) .
C50 N10 1.343(4) .
Cl1A O2A 1.4270 .
Cl1A O4A 1.4310 .
Cl1A O1A 1.4406 .
Cl1A O3A 1.4461 .
Cl1B O2B 1.428(3) .
Cl1B O4B 1.431(3) .
Cl1B O3B 1.440(3) .
Cl1B O1B 1.449(3) .
Cl1C O1C 1.407(3) .
Cl1C O3C 1.411(4) .
Cl1C O4C 1.429(4) .
Cl1C O2C 1.454(5) .
Cl1D O2D 1.3990 .
Cl1D O3D 1.4292 .
Cl1D O1D 1.4500 .
Cl1D O4D 1.4818 .
Cl1" O3D" 1.4302 .
Cl1" O2D" 1.4330 .
Cl1" O1D" 1.4427 .
Cl1" O4D" 1.4449 .
Cl1E O4E 1.4258 .
Cl1E O2E 1.4307 .
Cl1E O1E 1.4401 .
Cl1E O3E 1.4439 .
Cl1' O2E' 1.4269 .
Cl1' O4E' 1.4321 .
Cl1' O1E' 1.4411 .
Cl1' O3E' 1.4448 .
O2W O2W 1.76(3) 2_576

loop_
_geom_torsion_atom_site_label_1
_geom_torsion_atom_site_label_2
_geom_torsion_atom_site_label_3
_geom_torsion_atom_site_label_4
_geom_torsion
N1 C1 C2 C3 0.5(5)
C1 C2 C3 C4 -1.0(6)
C2 C3 C4 C5 -0.3(5)
C3 C4 C5 N1 2.2(5)
C3 C4 C5 C6 -178.7(3)
N1 C5 C6 N2 2.5(4)
C4 C5 C6 N2 -176.6(3)
N1 C5 C6 C7 -177.0(3)
C4 C5 C6 C7 3.8(5)
N2 C6 C7 C8 2.6(5)
C5 C6 C7 C8 -177.9(3)
C6 C7 C8 C9 -3.6(6)
C7 C8 C9 C10 1.8(6)
C8 C9 C10 N2 1.0(5)
C8 C9 C10 C11 -177.3(3)
N2 C10 C11 N3 -0.3(4)
C9 C10 C11 N3 178.2(3)
N2 C10 C11 C12 -178.8(3)
C9 C10 C11 C12 -0.4(5)
N3 C11 C12 C13 -0.8(5)
C10 C11 C12 C13 177.7(3)
C11 C12 C13 C14 0.0(6)
C12 C13 C14 C15 0.9(6)
C13 C14 C15 N3 -1.0(6)
N4 C16 C17 C18 0.4(5)
C16 C17 C18 C19 1.4(5)
C17 C18 C19 C20 -1.5(5)
C18 C19 C20 N4 -0.1(4)
C18 C19 C20 C21 -179.6(3)
N4 C20 C21 N5 -6.4(4)
C19 C20 C21 N5 173.1(3)
N4 C20 C21 C22 172.3(3)
C19 C20 C21 C22 -8.2(5)
N5 C21 C22 C23 -2.0(5)
C20 C21 C22 C23 179.4(3)
C21 C22 C23 C24 -0.9(5)
C22 C23 C24 C25 2.4(5)
C23 C24 C25 N5 -1.1(5)
N6 C26 C27 C28 -1.2(6)
C26 C27 C28 C29 -0.6(6)
C27 C28 C29 C30 0.7(6)
C28 C29 C30 N6 0.9(5)
C28 C29 C30 C31 -178.8(3)
C29 C30 C31 N7 -177.3(3)
N6 C30 C31 N7 3.0(4)
C29 C30 C31 C32 4.6(5)
N6 C30 C31 C32 -175.1(3)
N7 C31 C32 C33 -0.6(5)
C30 C31 C32 C33 177.5(3)
C31 C32 C33 C34 -0.8(6)
C32 C33 C34 C35 0.4(6)
C33 C34 C35 N7 1.2(5)
C33 C34 C35 C36 -178.0(3)
N7 C35 C36 N8 4.7(4)
C34 C35 C36 N8 -176.0(3)
N7 C35 C36 C37 -174.3(3)
C34 C35 C36 C37 5.0(6)
N8 C36 C37 C38 1.2(6)
C35 C36 C37 C38 -179.8(4)
C36 C37 C38 C39 0.3(7)
C37 C38 C39 C40 -1.8(6)
C38 C39 C40 N8 1.8(6)
N9 C41 C42 C43 -0.4(7)
C41 C42 C43 C44 1.0(7)
C42 C43 C44 C45 -0.1(7)
C43 C44 C45 N9 -1.5(7)
C43 C44 C45 C46 176.8(4)
N9 C45 C46 N10 -0.5(5)
C44 C45 C46 N10 -178.8(4)
N9 C45 C46 C47 178.0(4)
C44 C45 C46 C47 -0.4(7)
N10 C46 C47 C48 1.3(7)
C45 C46 C47 C48 -177.1(5)
C46 C47 C48 C49 -0.4(8)
C47 C48 C49 C50 -0.9(7)
C48 C49 C50 N10 1.4(6)
C2 C1 N1 C5 1.4(5)
C2 C1 N1 Ru1 -176.4(2)
C4 C5 N1 C1 -2.8(5)
C6 C5 N1 C1 178.1(3)
C4 C5 N1 Ru1 175.4(3)
C6 C5 N1 Ru1 -3.8(3)
O1 Ru1 N1 C1 89.0(3)
N2 Ru1 N1 C1 -179.1(3)
N3 Ru1 N1 C1 -163.1(3)
N5 Ru1 N1 C1 -84.3(3)
N4 Ru1 N1 C1 -7.4(3)
O1 Ru1 N1 C5 -89.0(2)
N2 Ru1 N1 C5 3.0(2)
N3 Ru1 N1 C5 18.9(4)
N5 Ru1 N1 C5 97.7(2)
N4 Ru1 N1 C5 174.7(2)
C7 C6 N2 C10 0.2(5)
C5 C6 N2 C10 -179.4(3)
C7 C6 N2 Ru1 179.7(2)
C5 C6 N2 Ru1 0.1(3)
C9 C10 N2 C6 -2.1(5)
C11 C10 N2 C6 176.5(3)
C9 C10 N2 Ru1 178.4(2)
C11 C10 N2 Ru1 -3.0(3)
O1 Ru1 N2 C6 92.7(2)
N1 Ru1 N2 C6 -1.7(2)
N3 Ru1 N2 C6 -175.9(2)
N5 Ru1 N2 C6 -86.0(2)
N4 Ru1 N2 C6 -76.3(7)
O1 Ru1 N2 C10 -87.7(2)
N1 Ru1 N2 C10 177.9(2)
N3 Ru1 N2 C10 3.7(2)
N5 Ru1 N2 C10 93.6(2)
N4 Ru1 N2 C10 103.2(7)
C14 C15 N3 C11 0.2(5)
C14 C15 N3 Ru1 179.0(3)
C12 C11 N3 C15 0.7(5)
C10 C11 N3 C15 -177.8(3)
C12 C11 N3 Ru1 -178.3(3)
C10 C11 N3 Ru1 3.1(3)
O1 Ru1 N3 C15 -90.1(3)
N2 Ru1 N3 C15 177.5(3)
N1 Ru1 N3 C15 161.5(3)
N5 Ru1 N3 C15 83.7(3)
N4 Ru1 N3 C15 6.1(3)
O1 Ru1 N3 C11 88.8(2)
N2 Ru1 N3 C11 -3.6(2)
N1 Ru1 N3 C11 -19.6(4)
N5 Ru1 N3 C11 -97.4(2)
N4 Ru1 N3 C11 -175.0(2)
C17 C16 N4 C20 -2.0(4)
C17 C16 N4 Ru1 -179.6(2)
C19 C20 N4 C16 1.8(4)
C21 C20 N4 C16 -178.7(3)
C19 C20 N4 Ru1 179.6(2)
C21 C20 N4 Ru1 -0.9(3)
O1 Ru1 N4 C16 3.6(2)
N2 Ru1 N4 C16 172.7(6)
N1 Ru1 N4 C16 99.3(2)
N3 Ru1 N4 C16 -89.4(2)
N5 Ru1 N4 C16 -177.5(3)
O1 Ru1 N4 C20 -174.0(2)
N2 Ru1 N4 C20 -5.0(8)
N1 Ru1 N4 C20 -78.3(2)
N3 Ru1 N4 C20 92.9(2)
N5 Ru1 N4 C20 4.89(19)
C24 C25 N5 C21 -1.8(4)
C24 C25 N5 Ru1 168.8(2)
C22 C21 N5 C25 3.3(4)
C20 C21 N5 C25 -178.0(3)
C22 C21 N5 Ru1 -168.1(2)
C20 C21 N5 Ru1 10.6(3)
O1 Ru1 N5 C25 -169.8(7)
N2 Ru1 N5 C25 -0.8(3)
N1 Ru1 N5 C25 -80.5(2)
N3 Ru1 N5 C25 78.7(2)
N4 Ru1 N5 C25 -179.3(3)
O1 Ru1 N5 C21 1.0(9)
N2 Ru1 N5 C21 170.0(2)
N1 Ru1 N5 C21 90.4(2)
N3 Ru1 N5 C21 -110.5(2)
N4 Ru1 N5 C21 -8.50(19)
C27 C26 N6 C30 2.8(5)
C27 C26 N6 Ru2 -171.9(3)
C29 C30 N6 C26 -2.6(4)
C31 C30 N6 C26 177.1(3)
C29 C30 N6 Ru2 172.8(2)
C31 C30 N6 Ru2 -7.5(3)
O1 Ru2 N6 C26 89.8(3)
N7 Ru2 N6 C26 -177.9(3)
N10 Ru2 N6 C26 -83.7(3)
N8 Ru2 N6 C26 -159.5(3)
N9 Ru2 N6 C26 -6.1(3)
O1 Ru2 N6 C30 -85.1(2)
N7 Ru2 N6 C30 7.2(2)
N10 Ru2 N6 C30 101.4(2)
N8 Ru2 N6 C30 25.6(4)
N9 Ru2 N6 C30 179.0(2)
C32 C31 N7 C35 2.4(5)
C30 C31 N7 C35 -175.9(3)
C32 C31 N7 Ru2 -178.3(2)
C30 C31 N7 Ru2 3.4(3)
C34 C35 N7 C31 -2.7(5)
C36 C35 N7 C31 176.6(3)
C34 C35 N7 Ru2 178.0(2)
C36 C35 N7 Ru2 -2.7(4)
O1 Ru2 N7 C31 88.8(2)
N6 Ru2 N7 C31 -5.8(2)
N10 Ru2 N7 C31 -93.1(2)
N8 Ru2 N7 C31 -179.1(2)
N9 Ru2 N7 C31 -85.0(8)
O1 Ru2 N7 C35 -91.9(2)
N6 Ru2 N7 C35 173.5(2)
N10 Ru2 N7 C35 86.2(2)
N8 Ru2 N7 C35 0.3(2)
N9 Ru2 N7 C35 94.4(8)
C39 C40 N8 C36 -0.3(5)
C39 C40 N8 Ru2 -175.4(3)
C37 C36 N8 C40 -1.3(5)
C35 C36 N8 C40 179.7(3)
C37 C36 N8 Ru2 174.6(3)
C35 C36 N8 Ru2 -4.4(3)
O1 Ru2 N8 C40 -89.5(3)
N7 Ru2 N8 C40 177.8(3)
N6 Ru2 N8 C40 159.4(3)
N10 Ru2 N8 C40 83.3(3)
N9 Ru2 N8 C40 6.1(3)
O1 Ru2 N8 C36 95.1(2)
N7 Ru2 N8 C36 2.3(2)
N6 Ru2 N8 C36 -16.1(4)
N10 Ru2 N8 C36 -92.1(2)
N9 Ru2 N8 C36 -169.3(2)
C42 C41 N9 C45 -1.2(6)
C42 C41 N9 Ru2 179.6(3)
C44 C45 N9 C41 2.1(6)
C46 C45 N9 C41 -176.3(4)
C44 C45 N9 Ru2 -178.6(3)
C46 C45 N9 Ru2 3.0(4)
O1 Ru2 N9 C41 -6.0(3)
N7 Ru2 N9 C41 167.7(7)
N6 Ru2 N9 C41 90.0(3)
N10 Ru2 N9 C41 176.0(3)
N8 Ru2 N9 C41 -99.7(3)
O1 Ru2 N9 C45 174.7(3)
N7 Ru2 N9 C45 -11.5(10)
N6 Ru2 N9 C45 -89.3(3)
N10 Ru2 N9 C45 -3.2(3)
N8 Ru2 N9 C45 81.1(3)
C49 C50 N10 C46 -0.5(5)
C49 C50 N10 Ru2 179.4(3)
C47 C46 N10 C50 -0.9(6)
C45 C46 N10 C50 177.6(3)
C47 C46 N10 Ru2 179.2(3)
C45 C46 N10 Ru2 -2.3(4)
O1 Ru2 N10 C50 166.2(7)
N7 Ru2 N10 C50 1.8(3)
N6 Ru2 N10 C50 -77.6(3)
N8 Ru2 N10 C50 81.5(3)
N9 Ru2 N10 C50 -177.0(3)
O1 Ru2 N10 C46 -13.8(9)
N7 Ru2 N10 C46 -178.2(3)
N6 Ru2 N10 C46 102.3(3)
N8 Ru2 N10 C46 -98.6(3)
N9 Ru2 N10 C46 2.9(3)
N7 Ru2 O1 Ru1 57.7(8)
N6 Ru2 O1 Ru1 137.5(7)
N10 Ru2 O1 Ru1 -106.7(10)
N8 Ru2 O1 Ru1 -22.3(8)
N9 Ru2 O1 Ru1 -123.2(7)
N2 Ru1 O1 Ru2 42.0(8)
N1 Ru1 O1 Ru2 122.2(7)
N3 Ru1 O1 Ru2 -37.6(8)
N5 Ru1 O1 Ru2 -149.0(7)
N4 Ru1 O1 Ru2 -139.7(7)
